data_7055960
loop_
_publ_author_name
'Dodds, Christopher A.'
'Hobday, Claire L.'
'Kennedy, Alan R.'
'McKellar, Scott C.'
'Smillie, Katy'
'Walls, Aiden'

_publ_section_title
;
 Ag(i) bipyridyl coordination polymers containing functional anions
;
_journal_issue 4
_journal_name_full 'New J. Chem.'
_journal_page_first 1574
_journal_paper_doi 10.1039/C6NJ03555H
_journal_volume 41
_journal_year 2017
_chemical_formula_sum 'C12 H13 Ag0.87 N2 Na0.13 O6 S'
_chemical_formula_weight 410.03
_chemical_name_systematic
;
 ?
;
_space_group_IT_number 61
_symmetry_cell_setting orthorhombic
_symmetry_space_group_name_Hall '-P 2ac 2ab'
_symmetry_space_group_name_H-M 'P b c a'
_atom_sites_solution_hydrogens geom
_atom_sites_solution_primary direct
_atom_sites_solution_secondary difmap
_audit_creation_method SHELXL-97
_audit_update_record
;
2016-11-14 deposited with the CCDC.
2017-01-19 downloaded from the CCDC.
;
_cell_angle_alpha 90.00
_cell_angle_beta 90.00
_cell_angle_gamma 90.00
_cell_formula_units_Z 8
_cell_length_a 7.0886(3)
_cell_length_b 11.8816(6)
_cell_length_c 32.9373(17)
_cell_measurement_reflns_used 3374
_cell_measurement_temperature 123(2)
_cell_measurement_theta_max 27.10
_cell_measurement_theta_min 1.00
_cell_volume 2774.1(2)
_computing_cell_refinement 'Denzo and Collect'
_computing_data_collection 'Denzo and Collect'
_computing_data_reduction 'Denzo and Collect'
_computing_molecular_graphics MERCURY
_computing_publication_material SHELXL
_computing_structure_refinement 'SHELXL-97 (Sheldrick, 1997)'
_computing_structure_solution SIR92
_diffrn_ambient_temperature 123(2)
_diffrn_measured_fraction_theta_full 0.988
_diffrn_measured_fraction_theta_max 0.988
_diffrn_measurement_device_type 'Nonius Kappa CCD'
_diffrn_measurement_method 'omega and phi scans'
_diffrn_radiation_monochromator graphite
_diffrn_radiation_source 'fine-focus sealed tube'
_diffrn_radiation_type MoK\a
_diffrn_radiation_wavelength 0.71073
_diffrn_reflns_av_R_equivalents 0.063
_diffrn_reflns_av_sigmaI/netI 0.0506
_diffrn_reflns_limit_h_max 8
_diffrn_reflns_limit_h_min -8
_diffrn_reflns_limit_k_max 15
_diffrn_reflns_limit_k_min -15
_diffrn_reflns_limit_l_max 42
_diffrn_reflns_limit_l_min -41
_diffrn_reflns_number 19356
_diffrn_reflns_theta_full 27.10
_diffrn_reflns_theta_max 27.10
_diffrn_reflns_theta_min 2.47
_diffrn_standards_decay_% 0
_diffrn_standards_interval_count 0
_diffrn_standards_interval_time 0
_diffrn_standards_number 0
_exptl_absorpt_coefficient_mu 1.460
_exptl_absorpt_correction_type none
_exptl_crystal_colour yellow
_exptl_crystal_density_diffrn 1.964
_exptl_crystal_density_method 'not measured'
_exptl_crystal_description needle
_exptl_crystal_F_000 1642
_exptl_crystal_size_max 0.40
_exptl_crystal_size_mid 0.08
_exptl_crystal_size_min 0.04
_refine_diff_density_max 0.424
_refine_diff_density_min -0.472
_refine_diff_density_rms 0.097
_refine_ls_extinction_method none
_refine_ls_goodness_of_fit_ref 1.020
_refine_ls_hydrogen_treatment mixed
_refine_ls_matrix_type full
_refine_ls_number_parameters 220
_refine_ls_number_reflns 3015
_refine_ls_number_restraints 0
_refine_ls_restrained_S_all 1.020
_refine_ls_R_factor_all 0.0582
_refine_ls_R_factor_gt 0.0319
_refine_ls_shift/su_max 0.001
_refine_ls_shift/su_mean 0.000
_refine_ls_structure_factor_coef Fsqd
_refine_ls_weighting_details 'calc w=1/[\s^2^(Fo^2^)+(0.0198P)^2^+2.0910P] where P=(Fo^2^+2Fc^2^)/3'
_refine_ls_weighting_scheme calc
_refine_ls_wR_factor_gt 0.0528
_refine_ls_wR_factor_ref 0.0599
_reflns_number_gt 2230
_reflns_number_total 3015
_reflns_threshold_expression I>2\s(I)
_cod_data_source_file c6nj03555h2.cif
_cod_data_source_block smilie2
_cod_depositor_comments 'Adding full bibliography for 7055960--7055969.cif.'
_cod_original_sg_symbol_H-M Pbca
_cod_database_code 7055960

loop_
_symmetry_equiv_pos_as_xyz
'x, y, z'
'-x+1/2, -y, z+1/2'
'x+1/2, -y+1/2, -z'
'-x, y+1/2, -z+1/2'
'-x, -y, -z'
'x-1/2, y, -z-1/2'
'-x-1/2, y-1/2, z'
'x, -y-1/2, z-1/2'

loop_
_atom_site_label
_atom_site_type_symbol
_atom_site_fract_x
_atom_site_fract_y
_atom_site_fract_z
_atom_site_U_iso_or_equiv
_atom_site_adp_type
_atom_site_occupancy
_atom_site_symmetry_multiplicity
_atom_site_calc_flag
_atom_site_refinement_flags
Ag1 Ag -0.35063(3) 0.35441(2) 0.231420(8) 0.01699(9) Uani 0.867(2) 1 d P
Na1 Na -0.35063(3) 0.35441(2) 0.231420(8) 0.01699(9) Uani 0.133(2) 1 d P
S1 S 0.02057(10) 0.22340(6) 0.17226(2) 0.01287(19) Uani 1 1 d .
O1 O 0.1925(3) 0.15827(16) 0.17981(6) 0.0162(5) Uani 1 1 d .
O2 O -0.0312(3) 0.29580(16) 0.20623(6) 0.0168(5) Uani 1 1 d .
O1W O -0.4429(3) 0.16342(19) 0.20960(7) 0.0210(5) Uani 1 1 d .
O3 O -0.1345(3) 0.14896(16) 0.15970(6) 0.0150(4) Uani 1 1 d .
O2W O -0.1184(3) 0.48516(19) 0.26209(7) 0.0195(5) Uani 1 1 d .
O4 O 0.1016(3) 0.07898(18) -0.15255(6) 0.0191(5) Uani 1 1 d .
N1 N 0.1131(3) 0.3110(2) 0.01716(8) 0.0160(6) Uani 1 1 d .
N2 N 0.1211(3) 0.2060(2) 0.01080(8) 0.0162(6) Uani 1 1 d .
C1 C 0.1145(4) 0.4251(2) 0.13825(9) 0.0158(7) Uani 1 1 d .
H1 H 0.1154 0.4528 0.1653 0.019 Uiso 1 1 calc R
C2 C 0.0685(4) 0.3130(2) 0.13060(9) 0.0128(6) Uani 1 1 d .
C3 C 0.0674(4) 0.2709(2) 0.09127(9) 0.0133(6) Uani 1 1 d .
H3 H 0.0363 0.1943 0.0863 0.016 Uiso 1 1 calc R
C4 C 0.1127(4) 0.3426(2) 0.05897(9) 0.0146(6) Uani 1 1 d .
C5 C 0.1565(4) 0.4552(2) 0.06673(9) 0.0162(7) Uani 1 1 d .
H5 H 0.1849 0.5044 0.0448 0.019 Uiso 1 1 calc R
C6 C 0.1589(4) 0.4955(2) 0.10627(9) 0.0168(6) Uani 1 1 d .
H6 H 0.1912 0.5718 0.1114 0.020 Uiso 1 1 calc R
C7 C 0.1145(4) 0.1771(2) -0.03143(9) 0.0146(7) Uani 1 1 d .
C8 C 0.1572(4) 0.0662(2) -0.04145(9) 0.0158(6) Uani 1 1 d .
H8 H 0.1869 0.0138 -0.0206 0.019 Uiso 1 1 calc R
C9 C 0.1566(4) 0.0319(2) -0.08198(9) 0.0156(6) Uani 1 1 d .
H9 H 0.1892 -0.0433 -0.0889 0.019 Uiso 1 1 calc R
C10 C 0.1081(4) 0.1085(2) -0.11223(9) 0.0145(7) Uani 1 1 d .
C11 C 0.0615(4) 0.2193(2) -0.10231(9) 0.0159(6) Uani 1 1 d .
H11 H 0.0264 0.2709 -0.1230 0.019 Uiso 1 1 calc R
C12 C 0.0667(4) 0.2537(2) -0.06204(9) 0.0150(7) Uani 1 1 d .
H12 H 0.0376 0.3294 -0.0552 0.018 Uiso 1 1 calc R
H4 H 0.108(4) 0.009(3) -0.1564(10) 0.027(10) Uiso 1 1 d .
H1W H -0.359(5) 0.156(3) 0.1861(13) 0.050(12) Uiso 1 1 d .
H2W H -0.539(6) 0.168(3) 0.1996(12) 0.039(13) Uiso 1 1 d .
H3W H -0.142(5) 0.518(3) 0.2815(12) 0.034(12) Uiso 1 1 d .
H4W H -0.088(5) 0.533(3) 0.2436(12) 0.043(12) Uiso 1 1 d .

loop_
_atom_site_aniso_label
_atom_site_aniso_U_11
_atom_site_aniso_U_22
_atom_site_aniso_U_33
_atom_site_aniso_U_23
_atom_site_aniso_U_13
_atom_site_aniso_U_12
Ag1 0.01543(13) 0.01578(14) 0.01976(14) -0.00128(12) 0.00325(11) -0.00022(11)
Na1 0.01543(13) 0.01578(14) 0.01976(14) -0.00128(12) 0.00325(11) -0.00022(11)
S1 0.0129(4) 0.0140(4) 0.0117(4) 0.0000(3) 0.0001(3) 0.0004(3)
O1 0.0125(10) 0.0174(11) 0.0186(11) 0.0022(9) 0.0006(8) 0.0041(9)
O2 0.0204(11) 0.0184(11) 0.0116(10) -0.0017(9) 0.0024(9) 0.0021(9)
O1W 0.0147(12) 0.0279(14) 0.0203(12) 0.0018(10) 0.0010(11) -0.0007(11)
O3 0.0161(10) 0.0147(10) 0.0143(10) 0.0001(9) 0.0001(8) -0.0025(9)
O2W 0.0237(13) 0.0183(12) 0.0166(13) -0.0038(10) 0.0031(10) -0.0010(10)
O4 0.0299(13) 0.0143(12) 0.0131(11) -0.0033(9) 0.0000(9) -0.0013(10)
N1 0.0161(14) 0.0160(13) 0.0160(13) -0.0002(11) 0.0017(11) -0.0002(10)
N2 0.0159(14) 0.0170(14) 0.0157(13) -0.0019(11) -0.0005(11) -0.0013(11)
C1 0.0153(16) 0.0161(16) 0.0159(15) -0.0016(13) -0.0007(13) 0.0004(12)
C2 0.0067(14) 0.0150(15) 0.0166(16) 0.0015(12) 0.0008(12) 0.0004(12)
C3 0.0103(14) 0.0128(15) 0.0169(16) -0.0013(12) 0.0005(12) -0.0010(12)
C4 0.0115(15) 0.0162(16) 0.0161(15) -0.0015(13) 0.0004(11) 0.0038(13)
C5 0.0156(15) 0.0146(16) 0.0184(15) 0.0039(13) 0.0006(14) 0.0008(14)
C6 0.0170(15) 0.0120(15) 0.0215(16) -0.0006(13) -0.0025(14) -0.0022(13)
C7 0.0114(15) 0.0182(16) 0.0142(15) -0.0004(12) 0.0007(12) -0.0024(12)
C8 0.0162(15) 0.0148(15) 0.0165(15) 0.0029(13) -0.0024(13) -0.0010(13)
C9 0.0161(15) 0.0130(15) 0.0176(15) -0.0017(13) 0.0015(14) 0.0012(14)
C10 0.0100(15) 0.0203(16) 0.0134(15) -0.0036(13) 0.0017(12) -0.0038(12)
C11 0.0137(15) 0.0165(16) 0.0175(16) 0.0031(13) 0.0002(13) -0.0008(13)
C12 0.0152(15) 0.0130(16) 0.0166(16) -0.0013(12) 0.0011(13) -0.0012(13)

loop_
_atom_type_symbol
_atom_type_description
_atom_type_scat_dispersion_real
_atom_type_scat_dispersion_imag
_atom_type_scat_source
Ag Ag -0.8971 1.1015 'International Tables Vol C Tables 4.2.6.8 and 6.1.1.4'
S S 0.1246 0.1234 'International Tables Vol C Tables 4.2.6.8 and 6.1.1.4'
O O 0.0106 0.0060 'International Tables Vol C Tables 4.2.6.8 and 6.1.1.4'
N N 0.0061 0.0033 'International Tables Vol C Tables 4.2.6.8 and 6.1.1.4'
C C 0.0033 0.0016 'International Tables Vol C Tables 4.2.6.8 and 6.1.1.4'
H H 0.0000 0.0000 'International Tables Vol C Tables 4.2.6.8 and 6.1.1.4'
Na Na 0.0362 0.0249 'International Tables Vol C Tables 4.2.6.8 and 6.1.1.4'

loop_
_geom_angle_atom_site_label_1
_geom_angle_atom_site_label_2
_geom_angle_atom_site_label_3
_geom_angle
_geom_angle_site_symmetry_1
_geom_angle_site_symmetry_3
O2W Ag1 O1W 113.64(8) 6_556 .
O2W Ag1 O2W 94.65(7) 6_556 .
O1W Ag1 O2W 150.55(8) . .
O2W Ag1 O2 154.05(7) 6_556 .
O1W Ag1 O2 83.56(7) . .
O2W Ag1 O2 73.11(7) . .
O2W Ag1 O2 73.25(7) 6_556 6_556
O1W Ag1 O2 81.29(7) . 6_556
O2W Ag1 O2 100.28(7) . 6_556
O2 Ag1 O2 130.65(7) . 6_556
O2W Ag1 Na1 134.46(6) 6_556 6_656
O1W Ag1 Na1 110.21(6) . 6_656
O2W Ag1 Na1 40.47(5) . 6_656
O2 Ag1 Na1 41.86(4) . 6_656
O2 Ag1 Na1 102.37(4) 6_556 6_656
O2W Ag1 Na1 40.80(5) 6_556 6_556
O1W Ag1 Na1 81.06(6) . 6_556
O2W Ag1 Na1 119.65(6) . 6_556
O2 Ag1 Na1 163.86(4) . 6_556
O2 Ag1 Na1 41.70(4) 6_556 6_556
Na1 Ag1 Na1 141.898(15) 6_656 6_556
O2 S1 O1 113.00(12) . .
O2 S1 O3 112.48(11) . .
O1 S1 O3 110.62(11) . .
O2 S1 C2 106.74(13) . .
O1 S1 C2 106.85(12) . .
O3 S1 C2 106.70(12) . .
S1 O2 Ag1 130.11(11) . .
S1 O2 Na1 131.38(11) . 6_656
Ag1 O2 Na1 96.45(7) . 6_656
S1 O2 Ag1 131.38(11) . 6_656
Ag1 O2 Ag1 96.45(7) . 6_656
Na1 O2 Ag1 0.000(7) 6_656 6_656
Ag1 O1W H1W 99(2) . .
Ag1 O1W H2W 108(3) . .
H1W O1W H2W 102(4) . .
Na1 O2W Ag1 0.000(14) 6_656 6_656
Na1 O2W Ag1 98.73(8) 6_656 .
Ag1 O2W Ag1 98.73(8) 6_656 .
Na1 O2W H3W 115(3) 6_656 .
Ag1 O2W H3W 115(3) 6_656 .
Ag1 O2W H3W 121(3) . .
Na1 O2W H4W 107(2) 6_656 .
Ag1 O2W H4W 107(2) 6_656 .
Ag1 O2W H4W 107(2) . .
H3W O2W H4W 108(4) . .
C10 O4 Na1 147.07(18) . 3
C10 O4 H4 113(2) . .
Na1 O4 H4 98(2) 3 .
N2 N1 C4 114.7(2) . .
N1 N2 C7 113.3(2) . .
C6 C1 C2 119.6(3) . .
C6 C1 H1 120.2 . .
C2 C1 H1 120.2 . .
C3 C2 C1 120.9(3) . .
C3 C2 S1 120.3(2) . .
C1 C2 S1 118.7(2) . .
C2 C3 C4 119.2(3) . .
C2 C3 H3 120.4 . .
C4 C3 H3 120.4 . .
C5 C4 C3 119.6(3) . .
C5 C4 N1 115.3(3) . .
C3 C4 N1 125.1(3) . .
C6 C5 C4 120.4(3) . .
C6 C5 H5 119.8 . .
C4 C5 H5 119.8 . .
C1 C6 C5 120.2(3) . .
C1 C6 H6 119.9 . .
C5 C6 H6 119.9 . .
C8 C7 C12 119.8(3) . .
C8 C7 N2 116.8(3) . .
C12 C7 N2 123.4(3) . .
C7 C8 C9 120.2(3) . .
C7 C8 H8 119.9 . .
C9 C8 H8 119.9 . .
C10 C9 C8 119.6(3) . .
C10 C9 H9 120.2 . .
C8 C9 H9 120.2 . .
O4 C10 C9 122.2(3) . .
O4 C10 C11 117.3(3) . .
C9 C10 C11 120.5(3) . .
C12 C11 C10 119.7(3) . .
C12 C11 H11 120.2 . .
C10 C11 H11 120.2 . .
C11 C12 C7 120.2(3) . .
C11 C12 H12 119.9 . .
C7 C12 H12 119.9 . .

loop_
_geom_bond_atom_site_label_1
_geom_bond_atom_site_label_2
_geom_bond_distance
_geom_bond_site_symmetry_2
Ag1 O2W 2.462(2) 6_556
Ag1 O1W 2.469(2) .
Ag1 O2W 2.479(2) .
Ag1 O2 2.5101(19) .
Ag1 O2 2.518(2) 6_556
Ag1 Na1 3.7497(2) 6_656
Ag1 Na1 3.7497(2) 6_556
S1 O2 1.458(2) .
S1 O1 1.4651(19) .
S1 O3 1.4704(19) .
S1 C2 1.770(3) .
O2 Na1 2.518(2) 6_656
O2 Ag1 2.518(2) 6_656
O1W H1W 0.98(4) .
O1W H2W 0.76(4) .
O2W Na1 2.462(2) 6_656
O2W Ag1 2.462(2) 6_656
O2W H3W 0.77(4) .
O2W H4W 0.86(4) .
O4 C10 1.374(3) .
O4 Na1 2.737(2) 3
O4 H4 0.84(3) .
N1 N2 1.266(3) .
N1 C4 1.427(4) .
N2 C7 1.434(4) .
C1 C6 1.382(4) .
C1 C2 1.393(4) .
C1 H1 0.9500 .
C2 C3 1.389(4) .
C3 C4 1.400(4) .
C3 H3 0.9500 .
C4 C5 1.397(4) .
C5 C6 1.388(4) .
C5 H5 0.9500 .
C6 H6 0.9500 .
C7 C8 1.391(4) .
C7 C12 1.400(4) .
C8 C9 1.396(4) .
C8 H8 0.9500 .
C9 C10 1.393(4) .
C9 H9 0.9500 .
C10 C11 1.396(4) .
C11 C12 1.388(4) .
C11 H11 0.9500 .
C12 H12 0.9500 .

loop_
_geom_torsion_atom_site_label_1
_geom_torsion_atom_site_label_2
_geom_torsion_atom_site_label_3
_geom_torsion_atom_site_label_4
_geom_torsion
_geom_torsion_site_symmetry_1
_geom_torsion_site_symmetry_4
O1 S1 O2 Ag1 -146.82(13) . .
O3 S1 O2 Ag1 -20.68(18) . .
C2 S1 O2 Ag1 96.02(16) . .
O1 S1 O2 Na1 12.83(19) . 6_656
O3 S1 O2 Na1 138.96(14) . 6_656
C2 S1 O2 Na1 -104.34(16) . 6_656
O1 S1 O2 Ag1 12.83(19) . 6_656
O3 S1 O2 Ag1 138.96(14) . 6_656
C2 S1 O2 Ag1 -104.34(16) . 6_656
O2W Ag1 O2 S1 -99.2(2) 6_556 .
O1W Ag1 O2 S1 34.45(15) . .
O2W Ag1 O2 S1 -163.72(17) . .
O2 Ag1 O2 S1 107.13(10) 6_556 .
Na1 Ag1 O2 S1 164.77(19) 6_656 .
Na1 Ag1 O2 S1 52.1(3) 6_556 .
O2W Ag1 O2 Na1 96.03(17) 6_556 6_656
O1W Ag1 O2 Na1 -130.32(8) . 6_656
O2W Ag1 O2 Na1 31.50(7) . 6_656
O2 Ag1 O2 Na1 -57.65(13) 6_556 6_656
Na1 Ag1 O2 Na1 -112.66(15) 6_556 6_656
O2W Ag1 O2 Ag1 96.03(17) 6_556 6_656
O1W Ag1 O2 Ag1 -130.32(8) . 6_656
O2W Ag1 O2 Ag1 31.50(7) . 6_656
O2 Ag1 O2 Ag1 -57.65(13) 6_556 6_656
Na1 Ag1 O2 Ag1 0.0 6_656 6_656
Na1 Ag1 O2 Ag1 -112.66(15) 6_556 6_656
O2W Ag1 O2W Na1 170.85(11) 6_556 6_656
O1W Ag1 O2W Na1 6.6(2) . 6_656
O2 Ag1 O2W Na1 -32.50(7) . 6_656
O2 Ag1 O2W Na1 97.06(8) 6_556 6_656
Na1 Ag1 O2W Na1 136.71(5) 6_556 6_656
O2W Ag1 O2W Ag1 170.85(11) 6_556 6_656
O1W Ag1 O2W Ag1 6.6(2) . 6_656
O2 Ag1 O2W Ag1 -32.50(7) . 6_656
O2 Ag1 O2W Ag1 97.06(8) 6_556 6_656
Na1 Ag1 O2W Ag1 0.0 6_656 6_656
Na1 Ag1 O2W Ag1 136.71(5) 6_556 6_656
C4 N1 N2 C7 177.9(2) . .
C6 C1 C2 C3 0.3(4) . .
C6 C1 C2 S1 177.7(2) . .
O2 S1 C2 C3 -161.0(2) . .
O1 S1 C2 C3 77.8(2) . .
O3 S1 C2 C3 -40.5(3) . .
O2 S1 C2 C1 21.6(3) . .
O1 S1 C2 C1 -99.6(2) . .
O3 S1 C2 C1 142.0(2) . .
C1 C2 C3 C4 -0.2(4) . .
S1 C2 C3 C4 -177.6(2) . .
C2 C3 C4 C5 -0.5(4) . .
C2 C3 C4 N1 -178.6(2) . .
N2 N1 C4 C5 162.9(2) . .
N2 N1 C4 C3 -19.0(4) . .
C3 C4 C5 C6 1.3(4) . .
N1 C4 C5 C6 179.5(3) . .
C2 C1 C6 C5 0.4(4) . .
C4 C5 C6 C1 -1.2(4) . .
N1 N2 C7 C8 168.5(2) . .
N1 N2 C7 C12 -12.0(4) . .
C12 C7 C8 C9 1.5(4) . .
N2 C7 C8 C9 -179.0(2) . .
C7 C8 C9 C10 -1.7(4) . .
Na1 O4 C10 C9 -148.0(2) 3 .
Na1 O4 C10 C11 32.7(5) 3 .
C8 C9 C10 O4 -178.7(3) . .
C8 C9 C10 C11 0.5(4) . .
O4 C10 C11 C12 -179.7(3) . .
C9 C10 C11 C12 1.0(4) . .
C10 C11 C12 C7 -1.3(4) . .
C8 C7 C12 C11 0.1(4) . .
N2 C7 C12 C11 -179.4(3) . .
